data_1574685
loop_
_publ_author_name
'Li, Anze'
'Zhao, Zihao'
'Yang, Guangxin'
'Zhang, Qiang'
'Chen, Xiang'
'Yuan, Wang Zhang'

_publ_section_title
;
 Polymorphism and phase transformation tuned luminescence and mechanistic
 insights in nonconventional luminophores
;
_journal_issue 25
_journal_name_full 'Chemical Science'
_journal_page_first 11530
_journal_page_last 11538
_journal_paper_doi 10.1039/D5SC02250A
_journal_volume 16
_journal_year 2025
_chemical_formula_moiety 'C16 H38 N2, 2(I) [+ solvent]'
_chemical_formula_sum 'C16 H38 I2 N2'
_chemical_formula_weight 512.28
_chemical_name_systematic 10-I-H2O
_space_group_crystal_system monoclinic
_space_group_IT_number 15
_space_group_name_Hall '-C 2yc'
_space_group_name_H-M_alt 'C 1 2/c 1'
_atom_sites_solution_hydrogens geom
_audit_creation_method SHELXL-2018/3
_audit_update_record
;
2025-02-12 deposited with the CCDC.	2025-05-20 downloaded from the CCDC.
;
_cell_angle_alpha 90
_cell_angle_beta 128.4650(10)
_cell_angle_gamma 90
_cell_formula_units_Z 4
_cell_length_a 18.6422(8)
_cell_length_b 13.4664(5)
_cell_length_c 13.1607(10)
_cell_measurement_reflns_used 9883
_cell_measurement_temperature 173(2)
_cell_measurement_theta_max 32.95
_cell_measurement_theta_min 2.17
_cell_volume 2586.9(2)
_computing_structure_refinement 'SHELXL-2018/3 (Sheldrick, 2018)'
_computing_structure_solution 'SHELXT 2018/2 (Sheldrick, 2018)'
_diffrn_ambient_temperature 173(2)
_diffrn_measured_fraction_theta_full 0.997
_diffrn_measured_fraction_theta_max 0.991
_diffrn_measurement_device_type 'Bruker D8 VENTURE'
_diffrn_measurement_method '\f and \w scans'
_diffrn_radiation_type MoK\a
_diffrn_radiation_wavelength 0.71073
_diffrn_reflns_av_R_equivalents 0.0587
_diffrn_reflns_av_unetI/netI 0.0401
_diffrn_reflns_Laue_measured_fraction_full 0.997
_diffrn_reflns_Laue_measured_fraction_max 0.991
_diffrn_reflns_limit_h_max 32
_diffrn_reflns_limit_h_min -32
_diffrn_reflns_limit_k_max 22
_diffrn_reflns_limit_k_min -23
_diffrn_reflns_limit_l_max 23
_diffrn_reflns_limit_l_min -22
_diffrn_reflns_number 48503
_diffrn_reflns_point_group_measured_fraction_full 0.997
_diffrn_reflns_point_group_measured_fraction_max 0.991
_diffrn_reflns_theta_full 25.242
_diffrn_reflns_theta_max 38.614
_diffrn_reflns_theta_min 2.058
_exptl_absorpt_coefficient_mu 2.429
_exptl_absorpt_correction_T_max 0.7476
_exptl_absorpt_correction_T_min 0.5274
_exptl_absorpt_correction_type multi-scan
_exptl_absorpt_process_details
;
SADABS-2016/2 - Bruker AXS area detector scaling and absorption correction
;
_exptl_crystal_colour colourless
_exptl_crystal_density_diffrn 1.315
_exptl_crystal_description block
_exptl_crystal_F_000 1016
_exptl_crystal_size_max 0.240
_exptl_crystal_size_mid 0.220
_exptl_crystal_size_min 0.200
_refine_diff_density_max 1.852
_refine_diff_density_min -1.350
_refine_diff_density_rms 0.124
_refine_ls_extinction_method none
_refine_ls_goodness_of_fit_ref 1.085
_refine_ls_hydrogen_treatment constr
_refine_ls_matrix_type full
_refine_ls_number_parameters 94
_refine_ls_number_reflns 7271
_refine_ls_number_restraints 0
_refine_ls_restrained_S_all 1.085
_refine_ls_R_factor_all 0.0690
_refine_ls_R_factor_gt 0.0390
_refine_ls_shift/su_max 0.001
_refine_ls_shift/su_mean 0.000
_refine_ls_structure_factor_coef Fsqd
_refine_ls_weighting_details 'w=1/[\s^2^(Fo^2^)+(0.0511P)^2^+1.0583P] where P=(Fo^2^+2Fc^2^)/3'
_refine_ls_weighting_scheme calc
_refine_ls_wR_factor_gt 0.1023
_refine_ls_wR_factor_ref 0.1161
_reflns_Friedel_coverage 0.000
_reflns_number_gt 4482
_reflns_number_total 7271
_reflns_threshold_expression 'I > 2\s(I)'
_cod_data_source_file d5sc02250a2.cif
_cod_data_source_block a_CCDC1
_cod_depositor_comments 'Adding full bibliography for 1574679--1574685.cif.'
_cod_original_sg_symbol_H-M 'C 2/c'
_cod_database_code 1574685
_shelx_shelxl_version_number 2018/3
_shelx_space_group_comment
;
The symmetry employed for this shelxl refinement is uniquely defined
by the following loop, which should always be used as a source of
symmetry information in preference to the above space-group names.
They are only intended as comments.
;
_shelx_estimated_absorpt_t_min 0.593
_shelx_estimated_absorpt_t_max 0.642

loop_
_space_group_symop_operation_xyz
'x, y, z'
'-x, y, -z+1/2'
'x+1/2, y+1/2, z'
'-x+1/2, y+1/2, -z+1/2'
'-x, -y, -z'
'x, -y, z-1/2'
'-x+1/2, -y+1/2, -z'
'x+1/2, -y+1/2, z-1/2'

loop_
_atom_site_label
_atom_site_type_symbol
_atom_site_fract_x
_atom_site_fract_y
_atom_site_fract_z
_atom_site_U_iso_or_equiv
_atom_site_adp_type
_atom_site_occupancy
_atom_site_site_symmetry_order
_atom_site_calc_flag
_atom_site_refinement_flags_posn
_atom_site_refinement_flags_adp
_atom_site_refinement_flags_occupancy
_atom_site_disorder_assembly
_atom_site_disorder_group
I1 I 0.13265(2) 0.70462(2) 0.66295(2) 0.04156(7) Uani 1 1 d . . . . .
N1 N 0.15030(10) 0.40339(12) 0.53730(15) 0.0295(3) Uani 1 1 d . . . . .
C1 C 0.07837(14) 0.46993(17) 0.4313(2) 0.0387(4) Uani 1 1 d . . . . .
H1A H 0.017727 0.445035 0.397175 0.058 Uiso 1 1 calc R U . . .
H1B H 0.083461 0.471325 0.361567 0.058 Uiso 1 1 calc R U . . .
H1C H 0.086611 0.537188 0.465498 0.058 Uiso 1 1 calc R U . . .
C2 C 0.13970(15) 0.39854(17) 0.6410(2) 0.0380(4) Uani 1 1 d . . . . .
H2A H 0.078579 0.373297 0.603956 0.057 Uiso 1 1 calc R U . . .
H2B H 0.147319 0.465126 0.676571 0.057 Uiso 1 1 calc R U . . .
H2C H 0.186264 0.354039 0.710393 0.057 Uiso 1 1 calc R U . . .
C3 C 0.13822(16) 0.30045(15) 0.4852(2) 0.0392(4) Uani 1 1 d . . . . .
H3A H 0.077714 0.275140 0.451158 0.059 Uiso 1 1 calc R U . . .
H3B H 0.185774 0.256918 0.555022 0.059 Uiso 1 1 calc R U . . .
H3C H 0.143279 0.302049 0.415439 0.059 Uiso 1 1 calc R U . . .
C4 C 0.24498(12) 0.44306(14) 0.59770(17) 0.0303(3) Uani 1 1 d . . . . .
H4A H 0.290878 0.395585 0.664746 0.036 Uiso 1 1 calc R U . . .
H4B H 0.253308 0.506569 0.641782 0.036 Uiso 1 1 calc R U . . .
C5 C 0.26400(13) 0.46044(15) 0.50200(18) 0.0324(4) Uani 1 1 d . . . . .
H5A H 0.240008 0.403866 0.440859 0.039 Uiso 1 1 calc R U . . .
H5B H 0.231973 0.521336 0.451112 0.039 Uiso 1 1 calc R U . . .
C6 C 0.36642(13) 0.47136(16) 0.57313(18) 0.0335(4) Uani 1 1 d . . . . .
H6A H 0.390039 0.528263 0.633720 0.040 Uiso 1 1 calc R U . . .
H6B H 0.398277 0.410755 0.624951 0.040 Uiso 1 1 calc R U . . .
C7 C 0.38770(13) 0.48770(16) 0.47991(19) 0.0340(4) Uani 1 1 d . . . . .
H7A H 0.360859 0.432567 0.416389 0.041 Uiso 1 1 calc R U . . .
H7B H 0.358113 0.550070 0.431279 0.041 Uiso 1 1 calc R U . . .
C8 C 0.48967(13) 0.49366(16) 0.54730(19) 0.0345(4) Uani 1 1 d . . . . .
H8A H 0.519700 0.432321 0.598464 0.041 Uiso 1 1 calc R U . . .
H8B H 0.516173 0.550361 0.608453 0.041 Uiso 1 1 calc R U . . .

loop_
_atom_site_aniso_label
_atom_site_aniso_U_11
_atom_site_aniso_U_22
_atom_site_aniso_U_33
_atom_site_aniso_U_23
_atom_site_aniso_U_13
_atom_site_aniso_U_12
I1 0.03855(9) 0.03510(9) 0.04281(10) -0.00482(5) 0.02125(7) -0.00742(5)
N1 0.0252(7) 0.0321(7) 0.0305(7) -0.0006(6) 0.0170(6) 0.0015(5)
C1 0.0285(9) 0.0438(11) 0.0351(9) 0.0030(8) 0.0155(8) 0.0056(8)
C2 0.0372(10) 0.0463(11) 0.0400(10) 0.0011(8) 0.0288(9) 0.0024(8)
C3 0.0354(10) 0.0349(10) 0.0481(12) -0.0086(8) 0.0264(10) -0.0044(7)
C4 0.0252(8) 0.0353(9) 0.0283(7) -0.0008(6) 0.0157(7) -0.0006(6)
C5 0.0285(8) 0.0388(10) 0.0303(8) -0.0004(7) 0.0185(7) -0.0017(7)
C6 0.0283(9) 0.0410(10) 0.0301(8) -0.0011(7) 0.0176(7) -0.0028(7)
C7 0.0303(9) 0.0409(10) 0.0311(8) 0.0000(7) 0.0193(8) -0.0024(7)
C8 0.0297(9) 0.0448(10) 0.0301(8) -0.0003(7) 0.0192(7) -0.0020(7)

loop_
_atom_type_symbol
_atom_type_description
_atom_type_scat_dispersion_real
_atom_type_scat_dispersion_imag
_atom_type_scat_source
C C 0.0033 0.0016 'International Tables Vol C Tables 4.2.6.8 and 6.1.1.4'
H H 0.0000 0.0000 'International Tables Vol C Tables 4.2.6.8 and 6.1.1.4'
I I -0.4742 1.8119 'International Tables Vol C Tables 4.2.6.8 and 6.1.1.4'
N N 0.0061 0.0033 'International Tables Vol C Tables 4.2.6.8 and 6.1.1.4'

loop_
_geom_angle_atom_site_label_1
_geom_angle_atom_site_label_2
_geom_angle_atom_site_label_3
_geom_angle
_geom_angle_site_symmetry_1
_geom_angle_site_symmetry_3
_geom_angle_publ_flag
C1 N1 C2 109.11(15) . . ?
C1 N1 C3 109.64(17) . . ?
C2 N1 C3 107.99(16) . . ?
C1 N1 C4 110.86(15) . . ?
C2 N1 C4 107.99(15) . . ?
C3 N1 C4 111.16(15) . . ?
N1 C4 C5 114.54(15) . . ?
C6 C5 C4 110.74(15) . . ?
C7 C6 C5 111.97(16) . . ?
C8 C7 C6 113.32(16) . . ?
C7 C8 C8 112.9(2) . 5_666 ?

loop_
_geom_bond_atom_site_label_1
_geom_bond_atom_site_label_2
_geom_bond_distance
_geom_bond_site_symmetry_2
_geom_bond_publ_flag
N1 C1 1.490(3) . ?
N1 C2 1.497(2) . ?
N1 C3 1.500(2) . ?
N1 C4 1.512(2) . ?
C4 C5 1.524(2) . ?
C5 C6 1.523(3) . ?
C6 C7 1.522(3) . ?
C7 C8 1.520(3) . ?
C8 C8 1.525(4) 5_666 ?

loop_
_geom_torsion_atom_site_label_1
_geom_torsion_atom_site_label_2
_geom_torsion_atom_site_label_3
_geom_torsion_atom_site_label_4
_geom_torsion
_geom_torsion_site_symmetry_1
_geom_torsion_site_symmetry_2
_geom_torsion_site_symmetry_3
_geom_torsion_site_symmetry_4
_geom_torsion_publ_flag
C1 N1 C4 C5 -55.8(2) . . . . ?
C2 N1 C4 C5 -175.31(17) . . . . ?
C3 N1 C4 C5 66.4(2) . . . . ?
N1 C4 C5 C6 -163.84(16) . . . . ?
C4 C5 C6 C7 179.38(17) . . . . ?
C5 C6 C7 C8 -177.07(18) . . . . ?
C6 C7 C8 C8 178.0(2) . . . 5_666 ?
